data_1559037
loop_
_publ_author_name
'Sletten, Jorunn'
'Svardal, Kristin'
'Sorensen, Astrid'

_publ_section_title
;
 Coordination Geometries in Bis(di-2-pyridylamine)copper(II) Complexes.
 Crystal Structures of [CuL2](PF6)2, [CuL2(NO3)2] and
 [CuL2(NCS)1.5(ClO4)0.5][CuL2(NCS)]2(ClO4)2 (L = Di-2-pyridylamine)
;
_journal_name_full 'Acta Chemica Scandinavica'
_journal_page_first 1091
_journal_page_last 1099
_journal_paper_doi 10.3891/acta.chem.scand.47-1091
_journal_volume 47
_journal_year 1993
_chemical_formula_sum 'C20 H18 Cu F12 N6 P2'
_chemical_formula_weight 695.88
_chemical_name_common
;
[CuL2](PF6)2
;
_space_group_IT_number 70
_space_group_name_Hall '-F 2uv 2vw'
_space_group_name_H-M_alt 'F d d d :2'
_symmetry_cell_setting orthorhombic
_symmetry_Int_Tables_number 70
_symmetry_space_group_name_Hall '-F 2uv 2vw'
_symmetry_space_group_name_H-M 'F d d d :2'
_cell_angle_alpha 90.
_cell_angle_beta 90.
_cell_angle_gamma 90.
_cell_formula_units_Z 8
_cell_length_a 9.418(2)
_cell_length_b 13.472(3)
_cell_length_c 40.834(5)
_cell_volume 5181.0(17)
_diffrn_ambient_temperature 293
_diffrn_radiation_probe x-ray
_diffrn_radiation_type MoK\a
_diffrn_radiation_wavelength 0.71073
_exptl_absorpt_coefficient_mu 1.073
_exptl_crystal_density_diffrn 1.784
_exptl_crystal_F_000 2776
_refine_ls_goodness_of_fit_ref 3.35
_refine_ls_number_parameters 96
_refine_ls_number_reflns 1110
_refine_ls_R_factor_gt 0.049
_refine_ls_wR_factor_gt 0.061
_cod_data_source_file Acta-Chem-Scand-1993-47-1091-1.cif
_cod_data_source_block 1
_cod_depositor_comments
;

2022-11-07
Symmetry codes changed for the settings of Fddd group
apparently used by the authors. The original codes gave rise
to an absurd structure
                 miguel
;
_cod_original_sg_symbol_H-M 'F d d d'
_cod_database_code 1559037

loop_
_space_group_symop_id
_space_group_symop_operation_xyz
1 x,y,z
2 1/4-x,1/4+y,1/4+z
3 1/4+x,1/4-y,1/4+z
4 1/4+x,1/4+y,1/4-z
5 1/4-x,1/4-y,1/4-z
6 x,-y,-z
7 -x,y,-z
8 -x,-y,z
9 x,1/2+y,1/2+z
10 1/4-x,3/4+y,3/4+z
11 1/4+x,3/4-y,3/4+z
12 1/4+x,3/4+y,3/4-z
13 1/4-x,3/4-y,3/4-z
14 x,1/2-y,1/2-z
15 -x,1/2+y,1/2-z
16 -x,1/2-y,1/2+z
17 1/2+x,y,1/2+z
18 3/4-x,1/4+y,3/4+z
19 3/4+x,1/4-y,3/4+z
20 3/4+x,1/4+y,3/4-z
21 3/4-x,1/4-y,3/4-z
22 1/2+x,-y,1/2-z
23 1/2-x,y,1/2-z
24 1/2-x,-y,1/2+z
25 1/2+x,1/2+y,z
26 3/4-x,3/4+y,1/4+z
27 3/4+x,3/4-y,1/4+z
28 3/4+x,3/4+y,1/4-z
29 3/4-x,3/4-y,1/4-z
30 1/2+x,1/2-y,-z
31 1/2-x,1/2+y,-z
32 1/2-x,1/2-y,z

loop_
_atom_site_label
_atom_site_type_symbol
_atom_site_thermal_displace_type
_atom_site_fract_x
_atom_site_fract_y
_atom_site_fract_z
_atom_site_occupancy
_atom_site_U_iso_or_equiv
_atom_site_calc_flag
_atom_site_refinement_flags
_atom_site_disorder_assembly
_atom_site_disorder_group
Cu Cu Uiso 0.50000 0.50000 0.50000 1.000 0.0423(3) . . . .
P1 P Uiso 0.50000 0.50000 0.32014(3) 1.000 0.0526(4) . . . .
F1 F Uiso 0.6092(4) 0.4672(2) 0.34740(7) 1.000 0.1170(11) . . . .
F2 F Uiso 0.3903(3) 0.5338(2) 0.29400(7) 1.000 0.0992(10) . . . .
F3 F Uiso 0.4335(3) 0.3933(2) 0.31914(8) 1.000 0.1020(10) . . . .
N1 N Uiso 0.6344(3) 0.5498(3) 0.46736(7) 1.000 0.0461(8) . . . .
N2 N Uiso 0.50000 0.50000 0.42230(10) 1.000 0.0519(13) . . . .
C2 C Uiso 0.6155(4) 0.5459(3) 0.43515(8) 1.000 0.0472(10) . . . .
C3 C Uiso 0.7122(5) 0.5876(4) 0.41390(10) 1.000 0.0735(13) . . . .
C4 C Uiso 0.8328(5) 0.6322(5) 0.42650(10) 1.000 0.0899(13) . . . .
C5 C Uiso 0.8498(5) 0.6384(4) 0.45850(10) 1.000 0.0849(13) . . . .
C6 C Uiso 0.7521(5) 0.5973(3) 0.47903(9) 1.000 0.0641(11) . . . .

loop_
_atom_type_symbol
_atom_type_description
_atom_type_scat_dispersion_real
_atom_type_scat_dispersion_imag
_atom_type_scat_source
C C 0.0033 0.0016 ' International Tables Vol C Tables 4.2.6.8 and 6.1.1.4'
Cu Cu 0.3201 1.2651 ' International Tables Vol C Tables 4.2.6.8 and 6.1.1.4'
F F 0.0171 0.0103 ' International Tables Vol C Tables 4.2.6.8 and 6.1.1.4'
N N 0.0061 0.0033 ' International Tables Vol C Tables 4.2.6.8 and 6.1.1.4'
P P 0.1023 0.0942 ' International Tables Vol C Tables 4.2.6.8 and 6.1.1.4'

loop_
_geom_angle_atom_site_label_1
_geom_angle_atom_site_label_2
_geom_angle_atom_site_label_3
_geom_angle
_geom_angle_site_symmetry_1
_geom_angle_site_symmetry_2
_geom_angle_site_symmetry_3
_geom_angle_publ_flag
N1 Cu C5 64.35(14) . . 2_665 yes
N1 Cu C6 55.07(16) . . 2_665 yes
N1 Cu N1 180.00 . . 5_666 yes
N1 Cu C5 115.65(14) . . 6_446 yes
N1 Cu C6 124.93(16) . . 6_446 yes
F2 Cu N1 76.66(11) 20_555 . . yes
F2 Cu N1 103.34(11) 24_565 . . yes
C5 Cu C6 33.40(16) 2_665 . 2_665 yes
N1 Cu C5 115.65(14) 5_666 . 2_665 yes
C5 Cu C5 180.00 2_665 . 6_446 yes
C5 Cu C6 146.60(16) 2_665 . 6_446 yes
F2 Cu C5 27.07(14) 20_555 . 2_665 yes
F2 Cu C5 152.93(14) 24_565 . 2_665 yes
N1 Cu C6 124.93(16) 5_666 . 2_665 yes
C5 Cu C6 146.60(16) 6_446 . 2_665 yes
C6 Cu C6 180.00 2_665 . 6_446 yes
F2 Cu C6 60.45(13) 20_555 . 2_665 yes
F2 Cu C6 119.55(13) 24_565 . 2_665 yes
N1 Cu C5 64.35(14) 5_666 . 6_446 yes
N1 Cu C6 55.07(16) 5_666 . 6_446 yes
F2 Cu N1 103.34(11) 20_555 . 5_666 yes
F2 Cu N1 76.66(11) 24_565 . 5_666 yes
C5 Cu C6 33.40(16) 6_446 . 6_446 yes
F2 Cu C5 152.93(14) 20_555 . 6_446 yes
F2 Cu C5 27.07(14) 24_565 . 6_446 yes
F2 Cu C6 119.55(13) 20_555 . 6_446 yes
F2 Cu C6 60.45(13) 24_565 . 6_446 yes
F2 Cu F2 180.00 20_555 . 24_565 yes
F1 P1 F2 178.50(17) . . . yes
F1 P1 F3 91.26(16) . . . yes
F2 P1 F3 89.15(15) . . . yes
Cu F2 P1 150.41(16) 8_464 . . yes
P1 F2 C5 124.3(3) . . 19_465 yes
Cu F2 C5 85.3(3) 8_464 . 19_465 yes
P1 F3 F3 137.6(3) . . 26_555 yes
Cu N1 C2 125.1(3) . . . yes
Cu N1 C6 116.6(2) . . . yes
C2 N1 C6 118.2(3) . . . yes
N1 C2 N2 120.6(3) . . . yes
N1 C2 C3 121.3(4) . . . yes
N2 C2 C3 118.2(3) . . . yes
C2 C3 C4 119.0(4) . . . no
C3 C4 C5 119.7(4) . . . no
C4 C5 C6 120.1(5) . . . no
Cu C5 C4 132.6(4) 2_665 . . yes
F2 C5 C4 90.6(4) 19_565 . . yes
Cu C5 C6 64.2(2) 2_665 . . yes
F2 C5 C6 131.8(5) 19_565 . . yes
Cu C5 F2 67.7(3) 2_665 . 19_565 yes
N1 C6 C5 121.6(4) . . . yes
Cu C6 N1 124.0(3) 2_665 . . yes
Cu C6 C5 82.4(3) 2_665 . . yes

loop_
_geom_bond_atom_site_label_1
_geom_bond_atom_site_label_2
_geom_bond_distance
_geom_bond_site_symmetry_1
_geom_bond_site_symmetry_2
_geom_bond_publ_flag
Cu N1 1.957(3) . . yes
Cu C5 2.453(5) . 2_665 yes
Cu C6 2.228(4) . 2_665 yes
Cu N1 1.957(3) . 5_666 yes
Cu C5 2.453(5) . 6_446 yes
Cu C6 2.228(4) . 6_446 yes
Cu F2 2.276(3) . 20_555 yes
Cu F2 2.276(3) . 24_565 yes
P1 F1 1.579(3) . . yes
P1 F2 1.554(3) . . yes
P1 F3 1.569(3) . . yes
F2 C5 1.120(6) . 19_465 yes
F3 F3 1.207(4) . 26_555 yes
N1 C2 1.328(4) . . yes
N1 C6 1.366(5) . . yes
N2 C2 1.357(4) . . yes
C2 C3 1.378(6) . . no
C3 C4 1.384(7) . . no
C4 C5 1.319(6) . . no
C5 C6 1.362(6) . . no

loop_
_geom_torsion_atom_site_label_1
_geom_torsion_atom_site_label_2
_geom_torsion_atom_site_label_3
_geom_torsion_atom_site_label_4
_geom_torsion
_geom_torsion_site_symmetry_1
_geom_torsion_site_symmetry_2
_geom_torsion_site_symmetry_3
_geom_torsion_site_symmetry_4
_geom_torsion_publ_flag
C5 Cu N1 C2 -51.2(3) 2_665 . . . no
C5 Cu N1 C6 124.7(4) 2_665 . . . no
C6 Cu N1 C2 -88.6(4) 2_665 . . . no
C6 Cu N1 C6 87.3(3) 2_665 . . . no
C5 Cu N1 C2 128.8(3) 6_446 . . . no
C5 Cu N1 C6 -55.3(4) 6_446 . . . no
C6 Cu N1 C2 91.4(4) 6_446 . . . no
C6 Cu N1 C6 -92.7(3) 6_446 . . . no
F2 Cu N1 C2 -25.5(3) 20_555 . . . no
F2 Cu N1 C6 150.4(3) 20_555 . . . no
F2 Cu N1 C2 154.5(3) 24_565 . . . no
F2 Cu N1 C6 -29.6(3) 24_565 . . . no
F3 P1 F2 Cu -31.1(4) . . . 8_464 no
F3 P1 F2 C5 151.7(4) . . . 19_465 no
F1 P1 F3 F3 133.5(4) . . . 26_555 no
F2 P1 F3 F3 -45.0(4) . . . 26_555 no
P1 F2 C5 C4 -44.7(5) . . 19_465 19_465 no
P1 F2 C5 C6 -177.8(4) . . 19_465 19_465 no
P1 F3 F3 P1 -175.6(3) . . 26_555 26_555 no
Cu N1 C2 N2 -3.9(5) . . . . no
Cu N1 C2 C3 176.5(3) . . . . no
C6 N1 C2 N2 -179.7(3) . . . . no
C6 N1 C2 C3 0.6(6) . . . . no
Cu N1 C6 C5 -177.3(4) . . . . no
Cu N1 C6 Cu -74.2(4) . . . 2_665 no
C2 N1 C6 C5 -1.2(6) . . . . no
C2 N1 C6 Cu 102.0(4) . . . 2_665 no
N1 C2 C3 C4 1.6(7) . . . . no
N2 C2 C3 C4 -178.1(4) . . . . no
C2 C3 C4 C5 -3.3(8) . . . . no
C3 C4 C5 C6 2.8(9) . . . . no
C3 C4 C5 Cu -78.6(8) . . . 2_665 no
C3 C4 C5 F2 -138.1(6) . . . 19_565 no
C4 C5 C6 N1 -0.6(8) . . . . no
C4 C5 C6 Cu -126.1(5) . . . 2_665 no
Cu C5 C6 N1 125.5(4) 2_665 . . . no
F2 C5 C6 N1 121.7(6) 19_565 . . . no
